data_2224499
loop_
_publ_author_name
'Xu, Rui-Bo'
'Xu, Xing-You'
'Wang, Da-Qi'
'Yang, Xu-Jie'
'Li, Shuan'

_publ_section_title
;
 1,4-Bis{3-[4-(dimethylamino)benzylideneamino]propyl}piperazine
;
_journal_coeditor_code XU2643
_journal_issue 12
_journal_name_full 'Acta Crystallographica Section E'
_journal_page_first o2997
_journal_paper_doi 10.1107/S1600536809045619
_journal_volume 65
_journal_year 2009
_chemical_formula_iupac 'C28 H42 N6'
_chemical_formula_moiety 'C28 H42 N6'
_chemical_formula_sum 'C28 H42 N6'
_chemical_formula_weight 462.68
_chemical_name_systematic
;
1,4-Bis{3-[4-(dimethylamino)benzylideneamino]propyl}piperazine
;
_space_group_IT_number 14
_symmetry_cell_setting monoclinic
_symmetry_space_group_name_Hall '-P 2ybc'
_symmetry_space_group_name_H-M 'P 1 21/c 1'
_atom_sites_solution_hydrogens geom
_atom_sites_solution_primary direct
_atom_sites_solution_secondary difmap
_audit_creation_method SHELXL-97
_cell_angle_alpha 90.00
_cell_angle_beta 105.921(3)
_cell_angle_gamma 90.00
_cell_formula_units_Z 2
_cell_length_a 17.599(2)
_cell_length_b 6.4146(12)
_cell_length_c 12.6643(18)
_cell_measurement_reflns_used 683
_cell_measurement_temperature 298(2)
_cell_measurement_theta_max 49.484
_cell_measurement_theta_min 2.407
_cell_volume 1374.8(4)
_computing_cell_refinement 'SAINT (Siemens, 1996)'
_computing_data_collection 'SMART (Siemens, 1996)'
_computing_data_reduction 'SAINT (Siemens, 1996)'
_computing_molecular_graphics 'SHELXTL (Sheldrick, 2008)'
_computing_publication_material 'SHELXTL (Sheldrick, 2008)'
_computing_structure_refinement 'SHELXTL (Sheldrick, 2008)'
_computing_structure_solution 'SHELXTL (Sheldrick, 2008)'
_diffrn_ambient_temperature 298(2)
_diffrn_measured_fraction_theta_full 0.999
_diffrn_measured_fraction_theta_max 0.999
_diffrn_measurement_device_type 'Bruker SMART CCD area-detector'
_diffrn_measurement_method '\f and \w'
_diffrn_radiation_monochromator graphite
_diffrn_radiation_source 'fine-focus sealed tube'
_diffrn_radiation_type MoK\a
_diffrn_radiation_wavelength 0.71073
_diffrn_reflns_av_R_equivalents 0.0883
_diffrn_reflns_av_sigmaI/netI 0.1111
_diffrn_reflns_limit_h_max 20
_diffrn_reflns_limit_h_min -20
_diffrn_reflns_limit_k_max 5
_diffrn_reflns_limit_k_min -7
_diffrn_reflns_limit_l_max 14
_diffrn_reflns_limit_l_min -15
_diffrn_reflns_number 6788
_diffrn_reflns_theta_full 25.01
_diffrn_reflns_theta_max 25.01
_diffrn_reflns_theta_min 2.41
_diffrn_standards_number 0
_exptl_absorpt_coefficient_mu 0.068
_exptl_absorpt_correction_type none
_exptl_crystal_colour yellow
_exptl_crystal_density_diffrn 1.118
_exptl_crystal_density_method 'not measured'
_exptl_crystal_description platelet
_exptl_crystal_F_000 504
_exptl_crystal_size_max 0.15
_exptl_crystal_size_mid 0.09
_exptl_crystal_size_min 0.07
_refine_diff_density_max 0.243
_refine_diff_density_min -0.172
_refine_ls_extinction_coef 0.015(5)
_refine_ls_extinction_expression Fc^*^=kFc[1+0.001xFc^2^\l^3^/sin(2\q)]^-1/4^
_refine_ls_extinction_method 'SHELXTL (Sheldrick, 2008)'
_refine_ls_goodness_of_fit_ref 1.337
_refine_ls_hydrogen_treatment constr
_refine_ls_matrix_type full
_refine_ls_number_parameters 155
_refine_ls_number_reflns 2416
_refine_ls_number_restraints 0
_refine_ls_restrained_S_all 1.337
_refine_ls_R_factor_all 0.1938
_refine_ls_R_factor_gt 0.0947
_refine_ls_shift/su_max 0.004
_refine_ls_shift/su_mean 0.001
_refine_ls_structure_factor_coef Fsqd
_refine_ls_weighting_details 'calc w=1/[\s^2^(Fo^2^)+(0.0892P)^2^] where P=(Fo^2^+2Fc^2^)/3'
_refine_ls_weighting_scheme calc
_refine_ls_wR_factor_gt 0.2772
_refine_ls_wR_factor_ref 0.2982
_reflns_number_gt 961
_reflns_number_total 2416
_reflns_threshold_expression I>2\s(I)
_cod_data_source_file xu2643.cif
_cod_data_source_block I
_cod_depositor_comments
;
The following automatic conversions were performed:
'_symmetry_cell_setting' value 'Monoclinic' changed to 'monoclinic'
according to '/home/saulius/struct/CIF-dictionaries/cif_core.dic'
dictionary named 'cif_core.dic' version 2.4.1 from 2010-06-29.

Automatic conversion script
Id: cif_fix_enum 1527 2010-12-29 10:47:43Z saulius 

The following automatic conversions were performed:

'_symmetry_cell_setting' value 'Monoclinic' changed to 'monoclinic'
according to /home/saulius/struct/CIF-dictionaries/cif_core.dic
dictionary named 'cif_core.dic' version 2.4.1 from 2010-06-29.

Automatic conversion script
Id: cif_fix_values 1715 2011-07-08 13:25:40Z adriana 
;
_cod_original_sg_symbol_H-M 'P 21/c'
_cod_database_code 2224499
_cod_database_fobs_code 2224499

loop_
_symmetry_equiv_pos_as_xyz
'x, y, z'
'-x, y+1/2, -z+1/2'
'-x, -y, -z'
'x, -y-1/2, z-1/2'

loop_
_atom_site_type_symbol
_atom_site_label
_atom_site_fract_x
_atom_site_fract_y
_atom_site_fract_z
_atom_site_U_iso_or_equiv
_atom_site_adp_type
_atom_site_calc_flag
_atom_site_refinement_flags
_atom_site_occupancy
_atom_site_disorder_assembly
_atom_site_disorder_group
N N1 0.9158(3) -0.7316(8) 1.1684(4) 0.0687(16) Uani d . 1 . .
N N2 0.7447(3) 0.0908(8) 0.9057(5) 0.0667(15) Uani d . 1 . .
N N3 0.5629(3) 0.4652(7) 0.5991(4) 0.0590(14) Uani d . 1 . .
C C1 0.7396(3) -0.0090(10) 0.9908(6) 0.0625(17) Uani d . 1 . .
H H1 0.7045 0.0408 1.0280 0.075 Uiso calc R 1 . .
C C2 0.7852(3) -0.1960(9) 1.0339(5) 0.0541(16) Uani d . 1 . .
C C3 0.8387(3) -0.2867(10) 0.9837(5) 0.0598(17) Uani d . 1 . .
H H3 0.8455 -0.2295 0.9194 0.072 Uiso calc R 1 . .
C C4 0.8822(3) -0.4629(9) 1.0298(5) 0.0563(16) Uani d . 1 . .
H H4 0.9183 -0.5194 0.9961 0.068 Uiso calc R 1 . .
C C5 0.8728(3) -0.5567(9) 1.1258(5) 0.0539(16) Uani d . 1 . .
C C6 0.8190(3) -0.4665(9) 1.1741(5) 0.0580(16) Uani d . 1 . .
H H6 0.8113 -0.5255 1.2375 0.070 Uiso calc R 1 . .
C C7 0.7766(3) -0.2905(10) 1.1299(5) 0.0672(18) Uani d . 1 . .
H H7 0.7414 -0.2333 1.1649 0.081 Uiso calc R 1 . .
C C8 0.9031(4) -0.8320(10) 1.2662(5) 0.083(2) Uani d . 1 . .
H H8A 0.9375 -0.9505 1.2856 0.124 Uiso calc R 1 . .
H H8B 0.8492 -0.8767 1.2510 0.124 Uiso calc R 1 . .
H H8C 0.9145 -0.7346 1.3260 0.124 Uiso calc R 1 . .
C C9 0.9638(4) -0.8399(10) 1.1115(6) 0.083(2) Uani d . 1 . .
H H9A 0.9889 -0.9563 1.1548 0.125 Uiso calc R 1 . .
H H9B 1.0033 -0.7471 1.0993 0.125 Uiso calc R 1 . .
H H9C 0.9312 -0.8890 1.0422 0.125 Uiso calc R 1 . .
C C10 0.6968(4) 0.2755(10) 0.8724(5) 0.0704(19) Uani d . 1 . .
H H10A 0.7309 0.3962 0.8784 0.084 Uiso calc R 1 . .
H H10B 0.6636 0.2962 0.9214 0.084 Uiso calc R 1 . .
C C11 0.6451(4) 0.2571(9) 0.7554(5) 0.0665(18) Uani d . 1 . .
H H11A 0.6095 0.1398 0.7500 0.080 Uiso calc R 1 . .
H H11B 0.6781 0.2311 0.7067 0.080 Uiso calc R 1 . .
C C12 0.5971(3) 0.4555(9) 0.7193(5) 0.0637(18) Uani d . 1 . .
H H12A 0.5548 0.4618 0.7547 0.076 Uiso calc R 1 . .
H H12B 0.6309 0.5758 0.7431 0.076 Uiso calc R 1 . .
C C13 0.5345(4) 0.6762(9) 0.5644(5) 0.0710(19) Uani d . 1 . .
H H13A 0.5778 0.7745 0.5873 0.085 Uiso calc R 1 . .
H H13B 0.4940 0.7152 0.5995 0.085 Uiso calc R 1 . .
C C14 0.5005(4) 0.6860(10) 0.4399(5) 0.0678(18) Uani d . 1 . .
H H14A 0.4803 0.8251 0.4189 0.081 Uiso calc R 1 . .
H H14B 0.5422 0.6586 0.4051 0.081 Uiso calc R 1 . .

loop_
_atom_site_aniso_label
_atom_site_aniso_U_11
_atom_site_aniso_U_22
_atom_site_aniso_U_33
_atom_site_aniso_U_12
_atom_site_aniso_U_13
_atom_site_aniso_U_23
N1 0.081(4) 0.071(4) 0.055(4) 0.017(3) 0.020(3) 0.013(3)
N2 0.061(3) 0.074(4) 0.063(4) 0.015(3) 0.013(3) 0.011(3)
N3 0.054(3) 0.060(3) 0.063(4) 0.007(3) 0.015(3) 0.012(3)
C1 0.057(4) 0.069(4) 0.067(5) 0.005(3) 0.026(3) -0.007(4)
C2 0.052(3) 0.062(4) 0.049(4) 0.004(3) 0.015(3) 0.004(3)
C3 0.062(4) 0.067(4) 0.052(4) -0.007(3) 0.017(3) 0.003(3)
C4 0.057(4) 0.062(4) 0.052(4) 0.003(3) 0.019(3) 0.001(3)
C5 0.059(4) 0.057(4) 0.043(4) -0.007(3) 0.009(3) 0.003(3)
C6 0.070(4) 0.065(4) 0.043(4) -0.005(3) 0.023(3) 0.000(3)
C7 0.065(4) 0.073(5) 0.072(5) -0.002(4) 0.033(4) 0.003(4)
C8 0.098(5) 0.079(5) 0.067(5) 0.003(4) 0.014(4) 0.017(4)
C9 0.097(5) 0.069(5) 0.086(6) 0.013(4) 0.027(4) 0.004(4)
C10 0.061(4) 0.070(5) 0.075(5) 0.006(3) 0.012(4) 0.010(4)
C11 0.069(4) 0.067(4) 0.068(5) 0.012(3) 0.026(4) 0.015(4)
C12 0.062(4) 0.068(4) 0.063(5) 0.006(3) 0.020(3) 0.008(3)
C13 0.075(4) 0.063(4) 0.072(5) 0.013(4) 0.017(4) 0.013(3)
C14 0.068(4) 0.063(4) 0.073(5) 0.003(4) 0.021(4) 0.021(4)

loop_
_atom_type_symbol
_atom_type_description
_atom_type_scat_dispersion_real
_atom_type_scat_dispersion_imag
_atom_type_scat_source
C C 0.0033 0.0016 'International Tables Vol C Tables 4.2.6.8 and 6.1.1.4'
H H 0.0000 0.0000 'International Tables Vol C Tables 4.2.6.8 and 6.1.1.4'
N N 0.0061 0.0033 'International Tables Vol C Tables 4.2.6.8 and 6.1.1.4'

loop_
_geom_angle_atom_site_label_1
_geom_angle_atom_site_label_2
_geom_angle_atom_site_label_3
_geom_angle_site_symmetry_1
_geom_angle_site_symmetry_3
_geom_angle
_geom_angle_publ_flag
C5 N1 C9 . . 122.3(5) ?
C5 N1 C8 . . 119.7(5) ?
C9 N1 C8 . . 117.3(5) ?
C1 N2 C10 . . 119.0(5) ?
C13 N3 C14 . 3_666 110.2(5) ?
C13 N3 C12 . . 110.9(5) ?
C14 N3 C12 3_666 . 112.2(5) ?
N2 C1 C2 . . 124.6(6) ?
N2 C1 H1 . . 117.7 ?
C2 C1 H1 . . 117.7 ?
C7 C2 C3 . . 117.4(6) ?
C7 C2 C1 . . 120.0(6) ?
C3 C2 C1 . . 122.7(6) ?
C4 C3 C2 . . 120.4(6) ?
C4 C3 H3 . . 119.8 ?
C2 C3 H3 . . 119.8 ?
C3 C4 C5 . . 121.7(6) ?
C3 C4 H4 . . 119.2 ?
C5 C4 H4 . . 119.2 ?
N1 C5 C6 . . 122.3(6) ?
N1 C5 C4 . . 120.3(6) ?
C6 C5 C4 . . 117.4(6) ?
C7 C6 C5 . . 121.3(6) ?
C7 C6 H6 . . 119.3 ?
C5 C6 H6 . . 119.3 ?
C6 C7 C2 . . 121.9(6) ?
C6 C7 H7 . . 119.1 ?
C2 C7 H7 . . 119.1 ?
N1 C8 H8A . . 109.5 ?
N1 C8 H8B . . 109.5 ?
H8A C8 H8B . . 109.5 ?
N1 C8 H8C . . 109.5 ?
H8A C8 H8C . . 109.5 ?
H8B C8 H8C . . 109.5 ?
N1 C9 H9A . . 109.5 ?
N1 C9 H9B . . 109.5 ?
H9A C9 H9B . . 109.5 ?
N1 C9 H9C . . 109.5 ?
H9A C9 H9C . . 109.5 ?
H9B C9 H9C . . 109.5 ?
N2 C10 C11 . . 111.5(5) ?
N2 C10 H10A . . 109.3 ?
C11 C10 H10A . . 109.3 ?
N2 C10 H10B . . 109.3 ?
C11 C10 H10B . . 109.3 ?
H10A C10 H10B . . 108.0 ?
C10 C11 C12 . . 111.2(5) ?
C10 C11 H11A . . 109.4 ?
C12 C11 H11A . . 109.4 ?
C10 C11 H11B . . 109.4 ?
C12 C11 H11B . . 109.4 ?
H11A C11 H11B . . 108.0 ?
N3 C12 C11 . . 112.3(5) ?
N3 C12 H12A . . 109.1 ?
C11 C12 H12A . . 109.1 ?
N3 C12 H12B . . 109.1 ?
C11 C12 H12B . . 109.1 ?
H12A C12 H12B . . 107.9 ?
N3 C13 C14 . . 110.6(5) ?
N3 C13 H13A . . 109.5 ?
C14 C13 H13A . . 109.5 ?
N3 C13 H13B . . 109.5 ?
C14 C13 H13B . . 109.5 ?
H13A C13 H13B . . 108.1 ?
N3 C14 C13 3_666 . 111.6(5) ?
N3 C14 H14A 3_666 . 109.3 ?
C13 C14 H14A . . 109.3 ?
N3 C14 H14B 3_666 . 109.3 ?
C13 C14 H14B . . 109.3 ?
H14A C14 H14B . . 108.0 ?

loop_
_geom_bond_atom_site_label_1
_geom_bond_atom_site_label_2
_geom_bond_site_symmetry_2
_geom_bond_distance
_geom_bond_publ_flag
N1 C5 . 1.378(7) ?
N1 C9 . 1.432(7) ?
N1 C8 . 1.466(7) ?
N2 C1 . 1.278(7) ?
N2 C10 . 1.448(7) ?
N3 C13 . 1.468(7) ?
N3 C14 3_666 1.459(7) ?
N3 C12 . 1.477(7) ?
C1 C2 . 1.462(8) ?
C1 H1 . 0.9300 ?
C2 C7 . 1.404(7) ?
C2 C3 . 1.400(7) ?
C3 C4 . 1.399(8) ?
C3 H3 . 0.9300 ?
C4 C5 . 1.407(7) ?
C4 H4 . 0.9300 ?
C5 C6 . 1.387(8) ?
C6 C7 . 1.384(8) ?
C6 H6 . 0.9300 ?
C7 H7 . 0.9300 ?
C8 H8A . 0.9600 ?
C8 H8B . 0.9600 ?
C8 H8C . 0.9600 ?
C9 H9A . 0.9600 ?
C9 H9B . 0.9600 ?
C9 H9C . 0.9600 ?
C10 C11 . 1.516(8) ?
C10 H10A . 0.9700 ?
C10 H10B . 0.9700 ?
C11 C12 . 1.527(8) ?
C11 H11A . 0.9700 ?
C11 H11B . 0.9700 ?
C12 H12A . 0.9700 ?
C12 H12B . 0.9700 ?
C13 C14 . 1.527(8) ?
C13 H13A . 0.9700 ?
C13 H13B . 0.9700 ?
C14 N3 3_666 1.459(7) ?
C14 H14A . 0.9700 ?
C14 H14B . 0.9700 ?
